data_7104094
loop_
_publ_author_name
'Ortin, Yannick'
'Sournia-Saquet, Alix'
'Lugan, No\"el'
'Mathieu, Ren\'e'

_publ_section_title
;
 Electrocatalytic dimerisation of non-heteroatom-substituted manganese
 alkynylcarbene complexes.
;
_journal_issue 9
_journal_name_full 'Chemical communications (Cambridge, England)'
_journal_page_first 1060
_journal_page_last 1061
_journal_paper_doi 10.1039/b300623a
_journal_year 2003
_chemical_formula_sum 'C48 H38 Mn2 O4'
_chemical_formula_weight 788.66
_space_group_IT_number 14
_symmetry_cell_setting monoclinic
_symmetry_space_group_name_Hall '-P 2yn'
_symmetry_space_group_name_H-M 'P 1 21/n 1'
_atom_sites_solution_hydrogens geom
_atom_sites_solution_primary direct
_atom_sites_solution_secondary difmap
_audit_creation_date 2001-09-17T14:30:18-00:00
_audit_creation_method 'WinGX routine CIF_UPDATE'
_cell_angle_alpha 90
_cell_angle_beta 106.65(2)
_cell_angle_gamma 90
_cell_formula_units_Z 4
_cell_length_a 11.3732(16)
_cell_length_b 18.282(3)
_cell_length_c 19.260(5)
_cell_measurement_temperature 293(2)
_cell_volume 3836.8(12)
_computing_molecular_graphics 'Ortep-3 for Windows (Farrugia, 1997)'
_computing_publication_material 'WinGX (Farrugia, 1999)'
_computing_structure_refinement 'SHELXL-97 (Sheldrick, 1997)'
_computing_structure_solution 'SIR-92 (Giacovazzo, 1993)'
_diffrn_ambient_temperature 293(2)
_diffrn_measured_fraction_theta_full 0.975
_diffrn_measured_fraction_theta_max 0.975
_diffrn_radiation_monochromator graphite
_diffrn_radiation_type MoK\a
_diffrn_radiation_wavelength 0.71073
_diffrn_reflns_av_unetI/netI 0.051
_diffrn_reflns_limit_h_max 12
_diffrn_reflns_limit_h_min -13
_diffrn_reflns_limit_k_max 21
_diffrn_reflns_limit_k_min -22
_diffrn_reflns_limit_l_max 23
_diffrn_reflns_limit_l_min -23
_diffrn_reflns_number 28664
_diffrn_reflns_theta_full 26.09
_diffrn_reflns_theta_max 26.09
_diffrn_reflns_theta_min 2.18
_exptl_absorpt_coefficient_mu 0.703
_exptl_crystal_colour red
_exptl_crystal_density_diffrn 1.365
_exptl_crystal_density_method 'not measured'
_exptl_crystal_description needle
_exptl_crystal_F_000 1632
_refine_diff_density_max 0.384
_refine_diff_density_min -0.467
_refine_diff_density_rms 0.06
_refine_ls_extinction_method none
_refine_ls_goodness_of_fit_ref 0.998
_refine_ls_hydrogen_treatment constr
_refine_ls_matrix_type full
_refine_ls_number_parameters 491
_refine_ls_number_reflns 7405
_refine_ls_number_restraints 0
_refine_ls_restrained_S_all 0.998
_refine_ls_R_factor_all 0.0717
_refine_ls_R_factor_gt 0.0447
_refine_ls_shift/su_max 0.008
_refine_ls_shift/su_mean 0.001
_refine_ls_structure_factor_coef Fsqd
_refine_ls_weighting_details 'calc w==1/[\s^2^(Fo^2^)+(0.0635P)^2^+0.0000P] where P==(Fo^2^+2Fc^2^)/3'
_refine_ls_weighting_scheme calc
_refine_ls_wR_factor_gt 0.096
_refine_ls_wR_factor_ref 0.1067
_reflns_number_gt 5276
_reflns_number_total 7405
_reflns_threshold_expression >2sigma(I)
_cod_duplicate_entry 7113887
_cod_data_source_file b300623a.txt
_cod_data_source_block nn3
_cod_original_sg_symbol_H-M 'P 21/n'
_cod_database_code 7104094

loop_
_symmetry_equiv_pos_as_xyz
'x, y, z'
'-x+1/2, y+1/2, -z+1/2'
'-x, -y, -z'
'x-1/2, -y-1/2, z-1/2'

loop_
_atom_site_label
_atom_site_type_symbol
_atom_site_fract_x
_atom_site_fract_y
_atom_site_fract_z
_atom_site_U_iso_or_equiv
_atom_site_adp_type
_atom_site_occupancy
_atom_site_symmetry_multiplicity
_atom_site_calc_flag
_atom_site_refinement_flags
_atom_site_disorder_assembly
_atom_site_disorder_group
Mn1 Mn 0.79909(3) 0.12513(2) 0.70477(2) 0.02781(11) Uani 1 1 d . . .
Mn2 Mn 0.92767(3) 0.34561(2) 0.418584(19) 0.02636(11) Uani 1 1 d . . .
O1 O 0.5653(2) 0.18360(15) 0.71506(13) 0.0624(7) Uani 1 1 d . . .
O2 O 0.6776(2) 0.09360(13) 0.55182(11) 0.0523(5) Uani 1 1 d . . .
O3 O 1.1685(2) 0.30678(16) 0.40492(13) 0.0628(7) Uani 1 1 d . . .
O4 O 1.0580(2) 0.37012(11) 0.57131(11) 0.0492(5) Uani 1 1 d . . .
C1 C 0.6595(3) 0.16246(17) 0.71107(15) 0.0397(7) Uani 1 1 d . . .
C2 C 0.7254(2) 0.10715(15) 0.61192(15) 0.0361(6) Uani 1 1 d . . .
C3 C 1.0711(3) 0.31948(16) 0.40930(14) 0.0367(6) Uani 1 1 d . . .
C4 C 1.0060(3) 0.35959(13) 0.51143(15) 0.0339(6) Uani 1 1 d . . .
C5 C 0.8719(2) 0.23104(14) 0.71873(13) 0.0291(5) Uani 1 1 d . . .
C6 C 0.8826(2) 0.21175(14) 0.65887(13) 0.0305(5) Uani 1 1 d . . .
C7 C 0.9099(2) 0.21460(14) 0.59054(13) 0.0287(5) Uani 1 1 d . . .
C8 C 0.8326(2) 0.24803(13) 0.53239(13) 0.0273(5) Uani 1 1 d . . .
C9 C 0.8608(2) 0.25063(13) 0.46458(13) 0.0278(5) Uani 1 1 d . . .
C10 C 0.8750(2) 0.23516(13) 0.40428(13) 0.0281(5) Uani 1 1 d . . .
C11 C 0.8834(3) 0.01773(14) 0.71124(15) 0.0359(6) Uani 1 1 d . . .
C12 C 0.7933(3) 0.01903(16) 0.74947(15) 0.0411(7) Uani 1 1 d . . .
H12 H 0.7224 -0.0093 0.739 0.049 Uiso 1 1 calc R . .
C13 C 0.8303(3) 0.07074(16) 0.80606(15) 0.0420(7) Uani 1 1 d . . .
H13 H 0.7883 0.0819 0.8396 0.05 Uiso 1 1 calc R . .
C14 C 0.9409(3) 0.10229(16) 0.80299(14) 0.0376(6) Uani 1 1 d . . .
H14 H 0.9849 0.1382 0.8339 0.045 Uiso 1 1 calc R . .
C15 C 0.9737(2) 0.06980(15) 0.74463(14) 0.0355(6) Uani 1 1 d . . .
H15 H 1.0434 0.0809 0.7305 0.043 Uiso 1 1 calc R . .
C16 C 0.8869(3) -0.03071(18) 0.64970(18) 0.0495(8) Uani 1 1 d . . .
H16A H 0.9436 -0.0112 0.626 0.074 Uiso 1 1 calc R . .
H16B H 0.8066 -0.0333 0.6158 0.074 Uiso 1 1 calc R . .
H16C H 0.9128 -0.0788 0.6677 0.074 Uiso 1 1 calc R . .
C21 C 0.8925(2) 0.28637(14) 0.77440(13) 0.0294(5) Uani 1 1 d . . .
C22 C 0.9759(3) 0.34309(15) 0.77612(15) 0.0376(6) Uani 1 1 d . . .
H22 H 1.018 0.3449 0.7413 0.045 Uiso 1 1 calc R . .
C23 C 0.9961(3) 0.39614(16) 0.82877(17) 0.0432(7) Uani 1 1 d . . .
H23 H 1.0516 0.4336 0.829 0.052 Uiso 1 1 calc R . .
C24 C 0.9352(3) 0.39474(16) 0.88139(16) 0.0417(7) Uani 1 1 d . . .
H24 H 0.9495 0.4308 0.9169 0.05 Uiso 1 1 calc R . .
C25 C 0.8529(3) 0.33909(16) 0.88053(15) 0.0425(7) Uani 1 1 d . . .
H25 H 0.8115 0.3375 0.9157 0.051 Uiso 1 1 calc R . .
C26 C 0.8316(3) 0.28565(15) 0.82743(14) 0.0357(6) Uani 1 1 d . . .
H26 H 0.7754 0.2486 0.8273 0.043 Uiso 1 1 calc R . .
C31 C 1.0242(2) 0.17710(14) 0.58683(13) 0.0298(5) Uani 1 1 d . . .
C32 C 1.0214(3) 0.11702(17) 0.54360(15) 0.0420(7) Uani 1 1 d . . .
H32 H 0.9462 0.0984 0.5163 0.05 Uiso 1 1 calc R . .
C33 C 1.1294(3) 0.08361(18) 0.54014(16) 0.0466(7) Uani 1 1 d . . .
H33 H 1.1252 0.0421 0.5116 0.056 Uiso 1 1 calc R . .
C34 C 1.2431(3) 0.11095(16) 0.57841(15) 0.0394(6) Uani 1 1 d . . .
C35 C 1.2449(3) 0.17142(17) 0.62203(16) 0.0418(7) Uani 1 1 d . . .
H35 H 1.32 0.1907 0.6484 0.05 Uiso 1 1 calc R . .
C36 C 1.1384(3) 0.20370(15) 0.62736(15) 0.0378(6) Uani 1 1 d . . .
H36 H 1.1425 0.2434 0.6581 0.045 Uiso 1 1 calc R . .
C37 C 1.3604(3) 0.0765(2) 0.5735(2) 0.0595(9) Uani 1 1 d . . .
H37A H 1.4074 0.112 0.556 0.089 Uiso 1 1 calc R . .
H37B H 1.3417 0.0358 0.5407 0.089 Uiso 1 1 calc R . .
H37C H 1.407 0.0599 0.6206 0.089 Uiso 1 1 calc R . .
C41 C 0.7215(2) 0.28960(14) 0.53635(13) 0.0292(5) Uani 1 1 d . . .
C42 C 0.6073(2) 0.27552(16) 0.48863(15) 0.0358(6) Uani 1 1 d . . .
H42 H 0.5986 0.2381 0.4549 0.043 Uiso 1 1 calc R . .
C43 C 0.5061(3) 0.31622(18) 0.49042(16) 0.0424(7) Uani 1 1 d . . .
H43 H 0.43 0.3051 0.4584 0.051 Uiso 1 1 calc R . .
C44 C 0.5155(3) 0.37349(17) 0.53909(16) 0.0425(7) Uani 1 1 d . . .
C45 C 0.6287(3) 0.38716(17) 0.58684(16) 0.0458(7) Uani 1 1 d . . .
H45 H 0.6371 0.4247 0.6205 0.055 Uiso 1 1 calc R . .
C46 C 0.7306(3) 0.34608(15) 0.58572(15) 0.0381(6) Uani 1 1 d . . .
H46 H 0.8062 0.3566 0.6186 0.046 Uiso 1 1 calc R . .
C47 C 0.4052(3) 0.4203(2) 0.5394(2) 0.0630(10) Uani 1 1 d . . .
H47A H 0.4249 0.4501 0.5822 0.095 Uiso 1 1 calc R . .
H47B H 0.3369 0.3892 0.5389 0.095 Uiso 1 1 calc R . .
H47C H 0.3841 0.451 0.4973 0.095 Uiso 1 1 calc R . .
C51 C 0.8606(2) 0.18282(14) 0.34583(13) 0.0304(5) Uani 1 1 d . . .
C52 C 0.8968(3) 0.19852(15) 0.28465(14) 0.0402(7) Uani 1 1 d . . .
H52 H 0.9343 0.243 0.2812 0.048 Uiso 1 1 calc R . .
C53 C 0.8774(3) 0.14831(17) 0.22834(15) 0.0476(8) Uani 1 1 d . . .
H53 H 0.9012 0.1596 0.1872 0.057 Uiso 1 1 calc R . .
C54 C 0.8233(3) 0.08192(17) 0.23311(16) 0.0479(8) Uani 1 1 d . . .
H54 H 0.8097 0.0486 0.1952 0.057 Uiso 1 1 calc R . .
C55 C 0.7894(3) 0.06507(17) 0.29432(17) 0.0470(7) Uani 1 1 d . . .
H55 H 0.7541 0.0199 0.298 0.056 Uiso 1 1 calc R . .
C56 C 0.8075(3) 0.11492(15) 0.35032(15) 0.0380(6) Uani 1 1 d . . .
H56 H 0.784 0.1031 0.3914 0.046 Uiso 1 1 calc R . .
C61 C 0.9214(3) 0.44628(14) 0.36050(16) 0.0392(6) Uani 1 1 d . . .
C62 C 0.8581(3) 0.39123(16) 0.31196(15) 0.0453(8) Uani 1 1 d . . .
H62 H 0.8789 0.3744 0.2715 0.054 Uiso 1 1 calc R . .
C63 C 0.7594(3) 0.36659(16) 0.33510(17) 0.0468(8) Uani 1 1 d . . .
H63 H 0.704 0.3303 0.3129 0.056 Uiso 1 1 calc R . .
C64 C 0.7577(3) 0.40585(16) 0.39779(16) 0.0411(7) Uani 1 1 d . . .
H64 H 0.7014 0.4004 0.4241 0.049 Uiso 1 1 calc R . .
C65 C 0.8579(3) 0.45503(14) 0.41314(15) 0.0361(6) Uani 1 1 d . . .
H65 H 0.8787 0.4878 0.4517 0.043 Uiso 1 1 calc R . .
C66 C 1.0288(4) 0.48931(18) 0.3531(2) 0.0612(10) Uani 1 1 d . . .
H66A H 1.0006 0.5343 0.3282 0.092 Uiso 1 1 calc R . .
H66B H 1.0721 0.4615 0.326 0.092 Uiso 1 1 calc R . .
H66C H 1.0827 0.4998 0.4004 0.092 Uiso 1 1 calc R . .

loop_
_atom_site_aniso_label
_atom_site_aniso_U_11
_atom_site_aniso_U_22
_atom_site_aniso_U_33
_atom_site_aniso_U_23
_atom_site_aniso_U_13
_atom_site_aniso_U_12
Mn1 0.0220(2) 0.0344(2) 0.0285(2) -0.00269(16) 0.00974(15) -0.00226(16)
Mn2 0.0249(2) 0.0267(2) 0.0293(2) 0.00092(15) 0.01052(15) 0.00316(15)
O1 0.0284(12) 0.0930(18) 0.0696(15) -0.0200(13) 0.0200(10) 0.0072(12)
O2 0.0538(13) 0.0591(14) 0.0357(11) -0.0122(10) -0.0002(10) -0.0046(11)
O3 0.0339(12) 0.0961(19) 0.0661(15) -0.0057(14) 0.0266(11) 0.0096(12)
O4 0.0611(14) 0.0401(11) 0.0373(11) -0.0058(9) -0.0007(10) -0.0050(10)
C1 0.0305(15) 0.0525(17) 0.0370(15) -0.0061(12) 0.0112(12) -0.0074(13)
C2 0.0284(14) 0.0368(15) 0.0445(16) -0.0034(12) 0.0127(12) -0.0004(11)
C3 0.0360(16) 0.0417(15) 0.0354(14) 0.0023(12) 0.0147(12) 0.0038(12)
C4 0.0349(15) 0.0259(14) 0.0419(16) -0.0006(11) 0.0128(12) 0.0008(11)
C5 0.0268(13) 0.0322(13) 0.0306(13) -0.0003(10) 0.0119(11) -0.0010(10)
C6 0.0274(13) 0.0355(14) 0.0304(13) 0.0001(10) 0.0111(10) -0.0018(11)
C7 0.0277(13) 0.0330(13) 0.0279(13) -0.0042(10) 0.0118(10) -0.0051(11)
C8 0.0284(13) 0.0302(13) 0.0261(12) -0.0019(10) 0.0125(10) -0.0034(10)
C9 0.0260(13) 0.0291(13) 0.0297(13) 0.0003(10) 0.0103(10) 0.0005(10)
C10 0.0262(13) 0.0307(13) 0.0282(13) -0.0003(10) 0.0091(10) 0.0016(10)
C11 0.0341(15) 0.0307(14) 0.0405(15) -0.0034(11) 0.0066(12) 0.0009(11)
C12 0.0419(17) 0.0379(16) 0.0446(16) 0.0053(12) 0.0139(13) -0.0075(13)
C13 0.0492(18) 0.0455(17) 0.0345(15) 0.0055(12) 0.0168(13) 0.0004(14)
C14 0.0381(16) 0.0401(15) 0.0311(14) 0.0009(11) 0.0042(11) 0.0032(12)
C15 0.0258(13) 0.0388(14) 0.0390(15) -0.0010(11) 0.0048(11) 0.0037(11)
C16 0.0432(18) 0.0452(17) 0.0581(19) -0.0134(14) 0.0115(15) 0.0033(14)
C21 0.0308(14) 0.0301(13) 0.0292(13) 0.0009(10) 0.0115(11) 0.0014(11)
C22 0.0335(15) 0.0410(15) 0.0420(15) -0.0027(12) 0.0167(12) 0.0001(12)
C23 0.0353(16) 0.0391(16) 0.0551(18) -0.0089(13) 0.0129(13) -0.0071(13)
C24 0.0423(17) 0.0381(15) 0.0436(16) -0.0109(12) 0.0106(13) 0.0032(13)
C25 0.0519(18) 0.0414(16) 0.0392(15) -0.0042(12) 0.0213(13) 0.0046(14)
C26 0.0394(16) 0.0368(15) 0.0353(14) -0.0035(11) 0.0179(12) -0.0047(12)
C31 0.0303(14) 0.0340(13) 0.0281(13) 0.0008(10) 0.0132(10) 0.0011(11)
C32 0.0351(15) 0.0499(17) 0.0404(15) -0.0105(13) 0.0099(12) 0.0041(13)
C33 0.0510(19) 0.0492(18) 0.0402(16) -0.0120(13) 0.0141(14) 0.0074(14)
C34 0.0350(15) 0.0519(18) 0.0334(14) 0.0068(12) 0.0129(12) 0.0107(13)
C35 0.0290(15) 0.0494(18) 0.0434(16) 0.0000(13) 0.0045(12) 0.0017(12)
C36 0.0348(16) 0.0377(15) 0.0397(15) -0.0044(12) 0.0087(12) 0.0000(12)
C37 0.048(2) 0.069(2) 0.063(2) 0.0017(17) 0.0175(16) 0.0229(17)
C41 0.0273(13) 0.0346(13) 0.0284(13) 0.0002(10) 0.0125(10) -0.0002(11)
C42 0.0307(15) 0.0432(16) 0.0354(14) -0.0063(11) 0.0121(11) -0.0007(12)
C43 0.0295(15) 0.0563(18) 0.0419(16) 0.0024(13) 0.0111(12) 0.0041(13)
C44 0.0428(17) 0.0484(17) 0.0406(15) 0.0036(13) 0.0186(13) 0.0123(14)
C45 0.0500(18) 0.0482(18) 0.0405(16) -0.0070(13) 0.0151(14) 0.0140(15)
C46 0.0373(15) 0.0399(15) 0.0369(14) -0.0065(12) 0.0103(12) 0.0021(13)
C47 0.056(2) 0.073(2) 0.065(2) 0.0049(18) 0.0239(17) 0.0294(19)
C51 0.0318(14) 0.0299(13) 0.0296(13) -0.0027(10) 0.0086(10) 0.0049(11)
C52 0.0583(19) 0.0347(15) 0.0319(14) -0.0005(11) 0.0200(13) 0.0054(13)
C53 0.070(2) 0.0459(17) 0.0297(14) -0.0044(12) 0.0188(14) 0.0131(16)
C54 0.0519(19) 0.0468(18) 0.0412(16) -0.0189(14) 0.0072(14) 0.0072(14)
C55 0.0423(17) 0.0419(16) 0.0577(19) -0.0176(14) 0.0157(14) -0.0072(14)
C56 0.0337(15) 0.0430(16) 0.0393(15) -0.0072(12) 0.0135(12) -0.0058(12)
C61 0.0490(17) 0.0287(14) 0.0461(16) 0.0112(12) 0.0233(13) 0.0088(12)
C62 0.064(2) 0.0408(17) 0.0300(14) 0.0059(12) 0.0116(14) 0.0184(15)
C63 0.0399(17) 0.0373(16) 0.0509(18) 0.0033(13) -0.0068(14) 0.0083(13)
C64 0.0324(15) 0.0415(15) 0.0512(17) 0.0089(13) 0.0146(13) 0.0126(13)
C65 0.0418(16) 0.0285(13) 0.0406(15) 0.0022(11) 0.0157(12) 0.0092(12)
C66 0.075(3) 0.0431(18) 0.085(3) 0.0166(17) 0.054(2) 0.0047(17)

loop_
_atom_type_symbol
_atom_type_description
_atom_type_scat_dispersion_real
_atom_type_scat_dispersion_imag
_atom_type_scat_source
C C 0.0033 0.0016 'International Tables Vol C Tables 4.2.6.8 and 6.1.1.4'
H H 0 0 'International Tables Vol C Tables 4.2.6.8 and 6.1.1.4'
O O 0.0106 0.006 'International Tables Vol C Tables 4.2.6.8 and 6.1.1.4'
Mn Mn 0.3368 0.7283 'International Tables Vol C Tables 4.2.6.8 and 6.1.1.4'

loop_
_geom_angle_atom_site_label_1
_geom_angle_atom_site_label_2
_geom_angle_atom_site_label_3
_geom_angle
_geom_angle_site_symmetry_1
_geom_angle_site_symmetry_3
_geom_angle_publ_flag
C1 Mn1 C2 88.08(13) . . ?
C1 Mn1 C5 87.94(12) . . ?
C2 Mn1 C5 110.86(11) . . ?
C1 Mn1 C13 92.00(13) . . ?
C2 Mn1 C13 138.09(12) . . ?
C5 Mn1 C13 111.03(11) . . ?
C1 Mn1 C12 101.07(13) . . ?
C2 Mn1 C12 100.27(12) . . ?
C5 Mn1 C12 147.91(11) . . ?
C13 Mn1 C12 38.76(11) . . ?
C1 Mn1 C14 118.60(12) . . ?
C2 Mn1 C14 150.55(12) . . ?
C5 Mn1 C14 84.08(11) . . ?
C13 Mn1 C14 38.27(11) . . ?
C12 Mn1 C14 64.48(11) . . ?
C1 Mn1 C6 104.73(12) . . ?
C2 Mn1 C6 81.92(11) . . ?
C5 Mn1 C6 33.97(10) . . ?
C13 Mn1 C6 137.75(11) . . ?
C12 Mn1 C6 154.18(11) . . ?
C14 Mn1 C6 101.28(11) . . ?
C1 Mn1 C15 155.38(12) . . ?
C2 Mn1 C15 113.03(11) . . ?
C5 Mn1 C15 95.60(10) . . ?
C13 Mn1 C15 63.97(11) . . ?
C12 Mn1 C15 64.06(11) . . ?
C14 Mn1 C15 38.26(10) . . ?
C6 Mn1 C15 91.23(11) . . ?
C1 Mn1 C11 137.45(13) . . ?
C2 Mn1 C11 87.91(11) . . ?
C5 Mn1 C11 132.60(10) . . ?
C13 Mn1 C11 64.53(11) . . ?
C12 Mn1 C11 38.59(11) . . ?
C14 Mn1 C11 64.27(10) . . ?
C6 Mn1 C11 116.56(10) . . ?
C15 Mn1 C11 38.03(10) . . ?
C3 Mn2 C4 85.93(13) . . ?
C3 Mn2 C10 87.90(12) . . ?
C4 Mn2 C10 108.22(11) . . ?
C3 Mn2 C65 126.16(12) . . ?
C4 Mn2 C65 89.24(11) . . ?
C10 Mn2 C65 143.40(11) . . ?
C3 Mn2 C61 94.20(12) . . ?
C4 Mn2 C61 109.54(12) . . ?
C10 Mn2 C61 142.24(11) . . ?
C65 Mn2 C61 38.46(10) . . ?
C3 Mn2 C62 96.14(13) . . ?
C4 Mn2 C62 148.20(12) . . ?
C10 Mn2 C62 103.57(11) . . ?
C65 Mn2 C62 63.95(11) . . ?
C61 Mn2 C62 38.69(12) . . ?
C3 Mn2 C63 128.69(13) . . ?
C4 Mn2 C63 144.10(13) . . ?
C10 Mn2 C63 85.08(11) . . ?
C65 Mn2 C63 63.88(11) . . ?
C61 Mn2 C63 64.39(12) . . ?
C62 Mn2 C63 37.89(13) . . ?
C3 Mn2 C64 158.00(12) . . ?
C4 Mn2 C64 106.13(12) . . ?
C10 Mn2 C64 105.03(11) . . ?
C65 Mn2 C64 38.39(11) . . ?
C61 Mn2 C64 64.63(11) . . ?
C62 Mn2 C64 63.86(12) . . ?
C63 Mn2 C64 38.15(12) . . ?
C3 Mn2 C9 105.45(11) . . ?
C4 Mn2 C9 80.68(11) . . ?
C10 Mn2 C9 33.86(9) . . ?
C65 Mn2 C9 126.54(10) . . ?
C61 Mn2 C9 158.63(11) . . ?
C62 Mn2 C9 128.42(11) . . ?
C63 Mn2 C9 96.11(11) . . ?
C64 Mn2 C9 94.80(11) . . ?
O1 C1 Mn1 176.7(3) . . ?
O2 C2 Mn1 178.3(3) . . ?
O3 C3 Mn2 175.5(3) . . ?
O4 C4 Mn2 178.4(2) . . ?
C6 C5 C21 148.1(3) . . ?
C6 C5 Mn1 76.04(17) . . ?
C21 C5 Mn1 135.87(18) . . ?
C5 C6 C7 160.4(3) . . ?
C5 C6 Mn1 69.99(16) . . ?
C7 C6 Mn1 129.54(18) . . ?
C8 C7 C6 120.9(2) . . ?
C8 C7 C31 122.4(2) . . ?
C6 C7 C31 116.6(2) . . ?
C7 C8 C9 120.5(2) . . ?
C7 C8 C41 123.0(2) . . ?
C9 C8 C41 116.3(2) . . ?
C10 C9 C8 164.2(3) . . ?
C10 C9 Mn2 69.53(16) . . ?
C8 C9 Mn2 126.27(18) . . ?
C9 C10 C51 148.7(3) . . ?
C9 C10 Mn2 76.62(16) . . ?
C51 C10 Mn2 134.45(18) . . ?
C15 C11 C12 106.9(2) . . ?
C15 C11 C16 125.5(3) . . ?
C12 C11 C16 127.6(3) . . ?
C15 C11 Mn1 70.66(15) . . ?
C12 C11 Mn1 69.11(16) . . ?
C16 C11 Mn1 127.1(2) . . ?
C13 C12 C11 108.1(3) . . ?
C13 C12 Mn1 70.47(16) . . ?
C11 C12 Mn1 72.31(16) . . ?
C14 C13 C12 108.4(3) . . ?
C14 C13 Mn1 71.62(16) . . ?
C12 C13 Mn1 70.77(16) . . ?
C13 C14 C15 107.8(3) . . ?
C13 C14 Mn1 70.12(16) . . ?
C15 C14 Mn1 71.56(15) . . ?
C14 C15 C11 108.8(3) . . ?
C14 C15 Mn1 70.18(15) . . ?
C11 C15 Mn1 71.31(15) . . ?
C26 C21 C22 117.9(2) . . ?
C26 C21 C5 122.0(2) . . ?
C22 C21 C5 120.1(2) . . ?
C23 C22 C21 120.6(3) . . ?
C22 C23 C24 121.0(3) . . ?
C25 C24 C23 119.1(3) . . ?
C24 C25 C26 120.3(3) . . ?
C25 C26 C21 121.2(3) . . ?
C32 C31 C36 118.3(3) . . ?
C32 C31 C7 121.9(2) . . ?
C36 C31 C7 119.8(2) . . ?
C31 C32 C33 120.9(3) . . ?
C34 C33 C32 121.2(3) . . ?
C35 C34 C33 117.4(3) . . ?
C35 C34 C37 120.9(3) . . ?
C33 C34 C37 121.7(3) . . ?
C36 C35 C34 121.8(3) . . ?
C35 C36 C31 120.4(3) . . ?
C42 C41 C46 117.7(2) . . ?
C42 C41 C8 121.2(2) . . ?
C46 C41 C8 121.0(2) . . ?
C43 C42 C41 120.9(3) . . ?
C42 C43 C44 121.4(3) . . ?
C45 C44 C43 117.7(3) . . ?
C45 C44 C47 120.8(3) . . ?
C43 C44 C47 121.6(3) . . ?
C44 C45 C46 121.2(3) . . ?
C45 C46 C41 121.0(3) . . ?
C52 C51 C56 118.5(2) . . ?
C52 C51 C10 121.9(2) . . ?
C56 C51 C10 119.6(2) . . ?
C51 C52 C53 120.5(3) . . ?
C54 C53 C52 120.3(3) . . ?
C53 C54 C55 119.7(3) . . ?
C54 C55 C56 120.4(3) . . ?
C55 C56 C51 120.6(3) . . ?
C65 C61 C62 106.6(3) . . ?
C65 C61 C66 127.5(3) . . ?
C62 C61 C66 125.8(3) . . ?
C65 C61 Mn2 70.73(15) . . ?
C62 C61 Mn2 70.74(15) . . ?
C66 C61 Mn2 126.6(2) . . ?
C63 C62 C61 108.7(3) . . ?
C63 C62 Mn2 71.28(17) . . ?
C61 C62 Mn2 70.57(16) . . ?
C62 C63 C64 108.6(3) . . ?
C62 C63 Mn2 70.84(17) . . ?
C64 C63 Mn2 71.21(16) . . ?
C63 C64 C65 107.2(3) . . ?
C63 C64 Mn2 70.64(16) . . ?
C65 C64 Mn2 70.18(15) . . ?
C61 C65 C64 108.9(3) . . ?
C61 C65 Mn2 70.81(15) . . ?
C64 C65 Mn2 71.44(15) . . ?

loop_
_geom_bond_atom_site_label_1
_geom_bond_atom_site_label_2
_geom_bond_distance
_geom_bond_site_symmetry_2
_geom_bond_publ_flag
Mn1 C1 1.764(3) . ?
Mn1 C2 1.775(3) . ?
Mn1 C5 2.093(3) . ?
Mn1 C13 2.127(3) . ?
Mn1 C12 2.131(3) . ?
Mn1 C14 2.146(3) . ?
Mn1 C6 2.162(3) . ?
Mn1 C15 2.164(3) . ?
Mn1 C11 2.173(3) . ?
Mn2 C3 1.758(3) . ?
Mn2 C4 1.773(3) . ?
Mn2 C10 2.102(3) . ?
Mn2 C65 2.143(3) . ?
Mn2 C61 2.144(3) . ?
Mn2 C62 2.147(3) . ?
Mn2 C63 2.152(3) . ?
Mn2 C64 2.160(3) . ?
Mn2 C9 2.183(3) . ?
O1 C1 1.162(4) . ?
O2 C2 1.156(3) . ?
O3 C3 1.158(3) . ?
O4 C4 1.152(3) . ?
C5 C6 1.244(4) . ?
C5 C21 1.444(4) . ?
C6 C7 1.437(3) . ?
C7 C8 1.355(4) . ?
C7 C31 1.490(4) . ?
C8 C9 1.432(3) . ?
C8 C41 1.496(4) . ?
C9 C10 1.250(3) . ?
C10 C51 1.450(3) . ?
C11 C15 1.413(4) . ?
C11 C12 1.423(4) . ?
C11 C16 1.489(4) . ?
C12 C13 1.413(4) . ?
C13 C14 1.401(4) . ?
C14 C15 1.413(4) . ?
C21 C26 1.389(4) . ?
C21 C22 1.399(4) . ?
C22 C23 1.374(4) . ?
C23 C24 1.382(4) . ?
C24 C25 1.380(4) . ?
C25 C26 1.385(4) . ?
C31 C32 1.373(4) . ?
C31 C36 1.397(4) . ?
C32 C33 1.390(4) . ?
C33 C34 1.385(4) . ?
C34 C35 1.385(4) . ?
C34 C37 1.502(4) . ?
C35 C36 1.377(4) . ?
C41 C42 1.384(4) . ?
C41 C46 1.387(4) . ?
C42 C43 1.379(4) . ?
C43 C44 1.389(4) . ?
C44 C45 1.374(4) . ?
C44 C47 1.519(4) . ?
C45 C46 1.387(4) . ?
C51 C52 1.385(4) . ?
C51 C56 1.394(4) . ?
C52 C53 1.389(4) . ?
C53 C54 1.376(5) . ?
C54 C55 1.376(5) . ?
C55 C56 1.382(4) . ?
C61 C65 1.412(4) . ?
C61 C62 1.421(4) . ?
C61 C66 1.493(4) . ?
C62 C63 1.396(5) . ?
C63 C64 1.409(4) . ?
C64 C65 1.415(4) . ?
